data_1552786
loop_
_publ_author_name
'Chancellor, Christopher J.'
'Bowles, Faye L.'
'Franco, Jimmy U.'
'Pham, David M.'
'Rivera, Melissa'
'Sarina, Evan A.'
'Ghiassi, Kamran B.'
'Balch, Alan L.'
'Olmstead, Marilyn M.'

_publ_section_title
;
 Single-Crystal X-ray Diffraction Studies of Solvated Crystals of
 C<sub>60</sub> Reveal the Intermolecular Interactions between the
 Component Molecules.
;
_journal_issue 50
_journal_name_full 'The journal of physical chemistry. A'
_journal_page_first 9626
_journal_page_last 9636
_journal_paper_doi 10.1021/acs.jpca.8b08740
_journal_volume 122
_journal_year 2018
_chemical_formula_moiety 'C60, 4(C2 Cl4)'
_chemical_formula_sum 'C68 Cl16'
_chemical_formula_weight 1383.88
_chemical_name_common C60.4tetrachloroethene
_space_group_crystal_system triclinic
_space_group_IT_number 2
_space_group_name_Hall '-P 1'
_space_group_name_H-M_alt 'P -1'
_atom_sites_solution_primary direct
_atom_sites_solution_secondary difmap
_audit_creation_method SHELXL-2018/3
_cell_angle_alpha 70.5601(16)
_cell_angle_beta 68.6395(16)
_cell_angle_gamma 79.8573(17)
_cell_formula_units_Z 1
_cell_length_a 10.0815(12)
_cell_length_b 10.1807(12)
_cell_length_c 13.4349(16)
_cell_measurement_reflns_used 6026
_cell_measurement_temperature 180(2)
_cell_measurement_theta_max 27.5
_cell_measurement_theta_min 2.3
_cell_volume 1208.6(2)
_computing_cell_refinement 'SAINT (Bruker, 2016)'
_computing_data_collection 'Apex2 (Bruker, 2006)'
_computing_data_reduction 'SAINT (Bruker, 2016)'
_computing_publication_material 'SHELXL-2018/3 (Sheldrick, 2018)'
_computing_structure_refinement 'SHELXL-2018/3 (Sheldrick, 2018)'
_computing_structure_solution 'SHELXS (Sheldrick, 2006)'
_diffrn_ambient_temperature 180(2)
_diffrn_detector_area_resol_mean 8.3
_diffrn_measured_fraction_theta_full 0.995
_diffrn_measured_fraction_theta_max 0.994
_diffrn_measurement_device_type 'Bruker ApexII'
_diffrn_measurement_method \w
_diffrn_radiation_type MoK\a
_diffrn_radiation_wavelength 0.71073
_diffrn_reflns_av_R_equivalents 0.0337
_diffrn_reflns_av_unetI/netI 0.0367
_diffrn_reflns_Laue_measured_fraction_full 0.995
_diffrn_reflns_Laue_measured_fraction_max 0.994
_diffrn_reflns_limit_h_max 13
_diffrn_reflns_limit_h_min -13
_diffrn_reflns_limit_k_max 13
_diffrn_reflns_limit_k_min -13
_diffrn_reflns_limit_l_max 17
_diffrn_reflns_limit_l_min -17
_diffrn_reflns_number 13590
_diffrn_reflns_point_group_measured_fraction_full 0.995
_diffrn_reflns_point_group_measured_fraction_max 0.994
_diffrn_reflns_theta_full 25.242
_diffrn_reflns_theta_max 27.486
_diffrn_reflns_theta_min 1.702
_diffrn_source 'fine-focus sealed tube'
_exptl_absorpt_coefficient_mu 0.962
_exptl_absorpt_correction_T_max 0.746
_exptl_absorpt_correction_T_min 0.644
_exptl_absorpt_correction_type multi-scan
_exptl_absorpt_process_details 'SADABS (Sheldrick, 2016)'
_exptl_crystal_colour 'dark red'
_exptl_crystal_density_diffrn 1.901
_exptl_crystal_description plate
_exptl_crystal_F_000 680
_exptl_crystal_size_max 0.240
_exptl_crystal_size_mid 0.190
_exptl_crystal_size_min 0.070
_refine_diff_density_max 1.570
_refine_diff_density_min -0.399
_refine_diff_density_rms 0.087
_refine_ls_extinction_method none
_refine_ls_goodness_of_fit_ref 1.039
_refine_ls_hydrogen_treatment undef
_refine_ls_matrix_type full
_refine_ls_number_parameters 487
_refine_ls_number_reflns 5517
_refine_ls_number_restraints 22
_refine_ls_restrained_S_all 1.038
_refine_ls_R_factor_all 0.0698
_refine_ls_R_factor_gt 0.0606
_refine_ls_shift/su_max 0.000
_refine_ls_shift/su_mean 0.000
_refine_ls_structure_factor_coef Fsqd
_refine_ls_weighting_details 'w=1/[\s^2^(Fo^2^)+(0.0697P)^2^+2.6739P] where P=(Fo^2^+2Fc^2^)/3'
_refine_ls_weighting_scheme calc
_refine_ls_wR_factor_gt 0.1565
_refine_ls_wR_factor_ref 0.1640
_reflns_Friedel_coverage 0.000
_reflns_number_gt 4676
_reflns_number_total 5517
_reflns_threshold_expression 'I > 2\s(I)'
_cod_data_source_file jp8b08740_si_002.cif
_cod_data_source_block cjc36
_cod_database_code 1552786
_shelx_shelxl_version_number 2018/3
_shelx_space_group_comment
;
The symmetry employed for this shelxl refinement is uniquely defined
by the following loop, which should always be used as a source of
symmetry information in preference to the above space-group names.
They are only intended as comments.
;
_shelx_estimated_absorpt_t_min 0.802
_shelx_estimated_absorpt_t_max 0.936

loop_
_space_group_symop_operation_xyz
'x, y, z'
'-x, -y, -z'

loop_
_atom_site_label
_atom_site_type_symbol
_atom_site_fract_x
_atom_site_fract_y
_atom_site_fract_z
_atom_site_U_iso_or_equiv
_atom_site_adp_type
_atom_site_occupancy
_atom_site_site_symmetry_order
_atom_site_calc_flag
_atom_site_refinement_flags_posn
_atom_site_refinement_flags_occupancy
_atom_site_disorder_assembly
_atom_site_disorder_group
C1 C 0.3213(5) 0.7830(4) 0.3521(4) 0.0578(11) Uani 1 1 d . . . .
C2 C 0.2910(5) 0.6786(5) 0.3283(4) 0.0643(13) Uani 1 1 d . . . .
C3 C 0.4095(6) 0.6043(7) 0.2534(4) 0.0681(14) Uani 1 1 d . . . .
C4 C 0.5450(7) 0.6433(5) 0.2126(3) 0.0721(16) Uani 1 1 d . . . .
C5 C 0.5784(7) 0.7580(5) 0.2377(3) 0.0655(14) Uani 1 1 d . . . .
C6 C 0.4716(5) 0.8282(4) 0.3037(3) 0.0488(10) Uani 1 1 d . . . .
C7 C 0.4975(5) 0.8679(3) 0.3876(4) 0.0491(10) Uani 1 1 d . . . .
C8 C 0.3651(5) 0.8479(4) 0.4869(4) 0.0555(11) Uani 1 1 d . . . .
C9 C 0.2582(4) 0.7947(4) 0.4651(4) 0.0468(9) Uani 1 1 d . . . .
C10 C 0.1681(4) 0.6948(4) 0.5502(4) 0.0485(10) Uani 1 1 d . . . .
C11 C 0.1363(3) 0.5812(4) 0.5215(4) 0.0472(10) Uani 1 1 d . . . .
C12 C 0.1966(4) 0.5759(5) 0.4130(4) 0.0502(10) Uani 1 1 d . . . .
C13 C 0.2512(5) 0.4393(6) 0.3934(4) 0.0607(12) Uani 1 1 d . . . .
C14 C 0.3794(6) 0.4568(6) 0.2970(4) 0.0642(13) Uani 1 1 d . . . .
C15 C 0.4915(6) 0.3568(5) 0.2965(4) 0.0631(13) Uani 1 1 d . . . .
C16 C 0.6342(5) 0.3948(5) 0.2543(3) 0.0586(12) Uani 1 1 d . . . .
C17 C 0.6652(6) 0.5354(5) 0.2117(3) 0.0606(12) Uani 1 1 d . . . .
C18 C 0.7700(6) 0.5882(6) 0.2365(4) 0.0756(16) Uani 1 1 d . . . .
C19 C 0.7168(5) 0.7274(4) 0.2541(4) 0.0612(13) Uani 1 1 d . . . .
C20 C 0.7385(5) 0.7665(5) 0.3350(5) 0.0663(15) Uani 1 1 d . . . .
C21 C 0.6261(5) 0.8377(4) 0.4050(4) 0.0571(12) Uani 1 1 d . . . .
C22 C 0.6371(6) 0.7865(5) 0.5156(5) 0.0664(14) Uani 1 1 d . . . .
C23 C 0.5237(6) 0.7687(5) 0.6033(5) 0.0726(15) Uani 1 1 d . . . .
C24 C 0.3772(5) 0.8025(4) 0.5892(4) 0.0558(11) Uani 1 1 d . . . .
C25 C 0.2865(5) 0.7027(5) 0.6761(4) 0.0538(11) Uani 1 1 d . . . .
C26 C 0.1827(4) 0.6482(4) 0.6584(4) 0.0505(10) Uani 1 1 d . . . .
C27 C 0.1585(5) 0.4975(6) 0.7042(4) 0.0733(16) Uani 1 1 d . . . .
C28 C 0.1294(4) 0.4538(5) 0.6125(4) 0.0565(11) Uani 1 1 d . . . .
C29 C 0.1807(5) 0.3310(5) 0.5939(5) 0.0684(15) Uani 1 1 d . . . .
C30 C 0.2399(5) 0.3228(5) 0.4851(5) 0.0615(13) Uani 1 1 d . . . .
C31A C 0.8191(8) 0.2514(7) 0.0558(5) 0.0334(12) Uani 0.5485 1 d D P A 1
C32A C 0.7337(8) 0.3408(7) 0.0065(5) 0.0332(12) Uani 0.5485 1 d D P A 1
Cl1A Cl 0.7708(13) 0.0897(8) 0.1415(7) 0.0516(16) Uani 0.5485 1 d D P A 1
Cl2A Cl 0.9936(13) 0.294(2) 0.0219(16) 0.060(3) Uani 0.5485 1 d D P A 1
Cl3A Cl 0.5586(11) 0.3005(11) 0.0380(10) 0.064(2) Uani 0.5485 1 d D P A 1
Cl4A Cl 0.7867(12) 0.4961(10) -0.0869(8) 0.057(2) Uani 0.5485 1 d D P A 1
C31B C 0.8274(9) 0.3412(8) 0.0046(6) 0.0334(15) Uani 0.4515 1 d D P B 2
C32B C 0.7238(9) 0.2549(9) 0.0538(6) 0.0362(16) Uani 0.4515 1 d D P B 2
Cl1B Cl 0.9793(16) 0.296(2) 0.0388(19) 0.0507(19) Uani 0.4515 1 d D P B 2
Cl2B Cl 0.8021(13) 0.5068(12) -0.0838(7) 0.0438(15) Uani 0.4515 1 d D P B 2
Cl3B Cl 0.7398(16) 0.0957(9) 0.1492(10) 0.060(3) Uani 0.4515 1 d D P B 2
Cl4B Cl 0.5676(12) 0.2971(10) 0.0274(11) 0.0511(19) Uani 0.4515 1 d D P B 2
C33A C 0.1155(4) 1.0475(4) 0.2653(4) 0.0283(8) Uani 0.7889 1 d D P C 1
C34A C 0.1672(5) 1.0052(5) 0.1744(4) 0.0311(8) Uani 0.7889 1 d D P C 1
Cl5A Cl 0.1936(5) 1.1704(7) 0.2834(5) 0.0460(9) Uani 0.7889 1 d D P C 1
Cl6A Cl -0.0305(4) 0.9822(5) 0.3745(4) 0.0360(9) Uani 0.7889 1 d D P C 1
Cl7A Cl 0.0871(5) 0.8845(5) 0.1575(5) 0.0485(13) Uani 0.7889 1 d D P C 1
Cl8A Cl 0.3146(6) 1.0667(8) 0.0654(5) 0.0550(9) Uani 0.7889 1 d D P C 1
C33B C 0.0946(14) 0.9876(13) 0.2355(12) 0.025(3) Uani 0.2111 1 d D P D 2
C34B C 0.1971(15) 1.0729(14) 0.1943(13) 0.032(3) Uani 0.2111 1 d D P D 2
Cl5B Cl -0.0363(17) 0.9738(19) 0.3632(15) 0.038(3) Uani 0.2111 1 d D P D 2
Cl6B Cl 0.0833(12) 0.8671(18) 0.1735(15) 0.0281(19) Uani 0.2111 1 d D P D 2
Cl7B Cl 0.323(3) 1.094(3) 0.066(2) 0.063(5) Uani 0.2111 1 d D P D 2
Cl8B Cl 0.2309(18) 1.169(2) 0.2638(17) 0.043(3) Uani 0.2111 1 d D P D 2

loop_
_atom_site_aniso_label
_atom_site_aniso_U_11
_atom_site_aniso_U_22
_atom_site_aniso_U_33
_atom_site_aniso_U_23
_atom_site_aniso_U_13
_atom_site_aniso_U_12
C1 0.062(3) 0.041(2) 0.067(3) 0.0034(19) -0.042(2) 0.0124(19)
C2 0.069(3) 0.058(3) 0.074(3) 0.005(2) -0.058(3) 0.002(2)
C3 0.074(3) 0.107(4) 0.032(2) -0.011(2) -0.037(2) -0.001(3)
C4 0.131(5) 0.060(3) 0.0231(18) -0.0025(18) -0.032(2) -0.006(3)
C5 0.110(4) 0.044(2) 0.0264(18) 0.0134(16) -0.018(2) -0.022(2)
C6 0.062(2) 0.0246(16) 0.049(2) 0.0119(15) -0.0269(19) -0.0032(16)
C7 0.060(2) 0.0116(13) 0.064(2) 0.0016(14) -0.017(2) -0.0047(14)
C8 0.058(2) 0.0218(16) 0.085(3) -0.0226(18) -0.021(2) 0.0105(16)
C9 0.0375(19) 0.0267(16) 0.073(3) -0.0123(17) -0.0258(18) 0.0167(14)
C10 0.0263(17) 0.046(2) 0.074(3) -0.028(2) -0.0173(17) 0.0194(15)
C11 0.0175(14) 0.047(2) 0.081(3) -0.019(2) -0.0226(17) 0.0051(14)
C12 0.0352(19) 0.060(2) 0.066(3) -0.010(2) -0.0384(19) 0.0002(17)
C13 0.052(2) 0.084(3) 0.079(3) -0.035(3) -0.046(2) -0.008(2)
C14 0.078(3) 0.088(4) 0.062(3) -0.042(3) -0.050(3) 0.006(3)
C15 0.091(4) 0.073(3) 0.058(3) -0.047(2) -0.038(3) 0.001(3)
C16 0.073(3) 0.078(3) 0.037(2) -0.041(2) -0.015(2) 0.005(2)
C17 0.083(3) 0.068(3) 0.0194(16) -0.0170(18) -0.0008(18) -0.004(2)
C18 0.066(3) 0.079(3) 0.045(2) -0.012(2) 0.022(2) -0.012(3)
C19 0.062(3) 0.035(2) 0.045(2) 0.0064(17) 0.019(2) -0.0156(19)
C20 0.044(2) 0.041(2) 0.088(4) 0.020(2) -0.015(2) -0.0284(19)
C21 0.072(3) 0.0254(17) 0.078(3) 0.0000(18) -0.034(2) -0.0236(18)
C22 0.097(4) 0.038(2) 0.086(4) -0.018(2) -0.044(3) -0.028(2)
C23 0.087(4) 0.061(3) 0.099(4) -0.060(3) -0.028(3) -0.013(3)
C24 0.066(3) 0.037(2) 0.077(3) -0.041(2) -0.021(2) 0.0103(18)
C25 0.061(3) 0.053(2) 0.051(2) -0.040(2) -0.0112(19) 0.021(2)
C26 0.0325(18) 0.047(2) 0.055(2) -0.0263(18) 0.0084(16) 0.0128(16)
C27 0.034(2) 0.080(3) 0.059(3) -0.006(3) 0.022(2) 0.002(2)
C28 0.0155(15) 0.061(3) 0.079(3) -0.009(2) -0.0067(17) -0.0095(16)
C29 0.036(2) 0.061(3) 0.105(4) -0.007(3) -0.023(2) -0.027(2)
C30 0.053(2) 0.051(2) 0.105(4) -0.021(3) -0.048(3) -0.0169(19)
C31A 0.042(4) 0.026(3) 0.027(3) -0.006(3) -0.005(3) -0.006(3)
C32A 0.041(4) 0.031(4) 0.027(3) -0.007(3) -0.010(3) -0.006(3)
Cl1A 0.073(3) 0.0344(17) 0.034(2) 0.0013(14) -0.011(3) -0.0066(14)
Cl2A 0.034(2) 0.075(4) 0.051(5) 0.004(3) -0.011(3) -0.009(3)
Cl3A 0.047(3) 0.109(5) 0.050(3) -0.036(3) -0.0109(16) -0.025(2)
Cl4A 0.074(3) 0.041(3) 0.057(3) 0.0109(19) -0.039(2) -0.0133(17)
C31B 0.034(4) 0.033(5) 0.030(4) -0.008(4) -0.008(3) -0.004(3)
C32B 0.049(6) 0.037(5) 0.025(4) -0.013(4) -0.008(3) -0.008(4)
Cl1B 0.035(3) 0.061(4) 0.044(5) -0.005(3) -0.011(3) 0.005(3)
Cl2B 0.055(3) 0.0302(18) 0.036(2) 0.0012(14) -0.011(3) -0.009(2)
Cl3B 0.096(7) 0.0243(19) 0.040(2) -0.0082(14) 0.009(2) -0.020(3)
Cl4B 0.048(3) 0.068(3) 0.041(3) -0.004(3) -0.021(3) -0.021(2)
C33A 0.029(2) 0.0229(18) 0.035(2) -0.0068(17) -0.0149(19) -0.0005(15)
C34A 0.027(2) 0.034(2) 0.031(2) -0.0076(18) -0.0092(19) -0.0018(17)
Cl5A 0.051(2) 0.0358(9) 0.064(2) -0.0185(12) -0.0262(16) -0.0111(14)
Cl6A 0.0332(11) 0.0370(10) 0.0376(12) -0.0182(8) -0.0068(7) 0.0018(12)
Cl7A 0.0601(17) 0.0505(19) 0.0446(18) -0.0273(18) -0.0118(10) -0.0131(10)
Cl8A 0.0443(14) 0.071(3) 0.0398(11) -0.0110(13) 0.0027(9) -0.0255(15)
C33B 0.030(8) 0.023(7) 0.026(7) -0.015(6) -0.010(7) 0.005(6)
C34B 0.039(9) 0.021(7) 0.046(10) -0.007(7) -0.028(9) 0.000(6)
Cl5B 0.033(4) 0.050(5) 0.031(4) -0.017(3) 0.004(3) -0.027(4)
Cl6B 0.022(3) 0.033(3) 0.034(4) -0.006(2) -0.013(2) -0.010(2)
Cl7B 0.060(6) 0.072(10) 0.050(5) -0.010(4) 0.001(4) -0.044(5)
Cl8B 0.053(8) 0.035(3) 0.052(6) -0.012(4) -0.026(6) -0.011(5)

loop_
_atom_type_symbol
_atom_type_description
_atom_type_scat_dispersion_real
_atom_type_scat_dispersion_imag
_atom_type_scat_source
C C 0.0033 0.0016 'International Tables Vol C Tables 4.2.6.8 and 6.1.1.4'
Cl Cl 0.1484 0.1585 'International Tables Vol C Tables 4.2.6.8 and 6.1.1.4'

loop_
_geom_angle_atom_site_label_1
_geom_angle_atom_site_label_2
_geom_angle_atom_site_label_3
_geom_angle
_geom_angle_site_symmetry_1
_geom_angle_site_symmetry_3
C2 C1 C9 119.7(5) . .
C2 C1 C6 119.5(5) . .
C9 C1 C6 109.2(4) . .
C1 C2 C12 120.7(5) . .
C1 C2 C3 119.4(5) . .
C12 C2 C3 108.0(4) . .
C4 C3 C14 120.8(5) . .
C4 C3 C2 120.7(5) . .
C14 C3 C2 106.4(4) . .
C3 C4 C5 120.1(5) . .
C3 C4 C17 119.8(5) . .
C5 C4 C17 108.4(5) . .
C6 C5 C4 119.9(5) . .
C6 C5 C19 118.8(4) . .
C4 C5 C19 109.5(5) . .
C5 C6 C7 120.1(4) . .
C5 C6 C1 120.3(4) . .
C7 C6 C1 106.8(4) . .
C21 C7 C6 121.6(4) . .
C21 C7 C8 118.4(4) . .
C6 C7 C8 107.7(4) . .
C24 C8 C9 119.9(4) . .
C24 C8 C7 118.8(4) . .
C9 C8 C7 109.6(4) . .
C10 C9 C8 120.2(4) . .
C10 C9 C1 121.1(4) . .
C8 C9 C1 106.6(4) . .
C9 C10 C26 119.0(4) . .
C9 C10 C11 117.9(4) . .
C26 C10 C11 111.3(4) . .
C12 C11 C28 119.4(4) . .
C12 C11 C10 118.8(4) . .
C28 C11 C10 109.5(4) . .
C11 C12 C2 121.7(4) . .
C11 C12 C13 118.5(4) . .
C2 C12 C13 107.8(4) . .
C30 C13 C14 120.4(5) . .
C30 C13 C12 118.3(5) . .
C14 C13 C12 109.4(4) . .
C15 C14 C13 119.9(5) . .
C15 C14 C3 119.2(5) . .
C13 C14 C3 108.5(4) . .
C14 C15 C16 121.1(5) . .
C14 C15 C23 118.7(5) . 2_666
C16 C15 C23 108.2(4) . 2_666
C17 C16 C15 120.5(5) . .
C17 C16 C25 118.7(4) . 2_666
C15 C16 C25 108.9(4) . 2_666
C16 C17 C18 122.2(5) . .
C16 C17 C4 118.5(5) . .
C18 C17 C4 106.7(5) . .
C27 C18 C17 119.2(6) 2_666 .
C27 C18 C19 120.0(6) 2_666 .
C17 C18 C19 109.3(5) . .
C20 C19 C5 119.9(4) . .
C20 C19 C18 121.7(5) . .
C5 C19 C18 106.1(5) . .
C19 C20 C21 121.1(4) . .
C19 C20 C29 119.5(5) . 2_666
C21 C20 C29 107.3(5) . 2_666
C7 C21 C22 122.1(5) . .
C7 C21 C20 118.5(4) . .
C22 C21 C20 107.7(4) . .
C23 C22 C21 120.8(5) . .
C23 C22 C30 118.8(5) . 2_666
C21 C22 C30 108.4(5) . 2_666
C22 C23 C15 122.6(5) . 2_666
C22 C23 C24 119.5(5) . .
C15 C23 C24 105.9(5) 2_666 .
C8 C24 C25 120.6(4) . .
C8 C24 C23 120.4(5) . .
C25 C24 C23 106.9(4) . .
C26 C25 C24 121.3(4) . .
C26 C25 C16 117.0(4) . 2_666
C24 C25 C16 110.1(4) . 2_666
C25 C26 C10 119.0(4) . .
C25 C26 C27 121.1(4) . .
C10 C26 C27 107.4(4) . .
C18 C27 C26 121.7(6) 2_666 .
C18 C27 C28 119.2(5) 2_666 .
C26 C27 C28 106.9(4) . .
C29 C28 C11 121.6(5) . .
C29 C28 C27 121.0(4) . .
C11 C28 C27 104.9(4) . .
C28 C29 C30 120.0(5) . .
C28 C29 C20 118.4(5) . 2_666
C30 C29 C20 110.2(5) . 2_666
C13 C30 C29 122.1(5) . .
C13 C30 C22 119.6(5) . 2_666
C29 C30 C22 106.4(4) . 2_666
C32A C31A Cl1A 122.4(8) . .
C32A C31A Cl2A 119.0(8) . .
Cl1A C31A Cl2A 118.4(8) . .
C31A C32A Cl4A 122.3(8) . .
C31A C32A Cl3A 120.0(7) . .
Cl4A C32A Cl3A 117.7(6) . .
C32B C31B Cl1B 119.1(10) . .
C32B C31B Cl2B 120.3(9) . .
Cl1B C31B Cl2B 120.4(9) . .
C31B C32B Cl4B 121.2(9) . .
C31B C32B Cl3B 121.8(9) . .
Cl4B C32B Cl3B 117.1(7) . .
C34A C33A Cl6A 123.1(5) . .
C34A C33A Cl5A 122.4(4) . .
Cl6A C33A Cl5A 114.4(4) . .
C33A C34A Cl8A 123.9(5) . .
C33A C34A Cl7A 121.7(5) . .
Cl8A C34A Cl7A 114.4(4) . .
C34B C33B Cl5B 123.1(13) . .
C34B C33B Cl6B 124.0(13) . .
Cl5B C33B Cl6B 112.6(11) . .
C33B C34B Cl7B 124.1(14) . .
C33B C34B Cl8B 125.3(14) . .
Cl7B C34B Cl8B 110.4(12) . .

loop_
_geom_bond_atom_site_label_1
_geom_bond_atom_site_label_2
_geom_bond_distance
_geom_bond_site_symmetry_2
C1 C2 1.318(7) .
C1 C9 1.454(7) .
C1 C6 1.503(6) .
C2 C12 1.436(7) .
C2 C3 1.525(8) .
C3 C4 1.351(8) .
C3 C14 1.461(8) .
C4 C5 1.440(7) .
C4 C17 1.484(8) .
C5 C6 1.383(7) .
C5 C19 1.455(8) .
C6 C7 1.434(6) .
C7 C21 1.365(6) .
C7 C8 1.490(6) .
C8 C24 1.341(7) .
C8 C9 1.443(6) .
C9 C10 1.400(6) .
C10 C26 1.425(6) .
C10 C11 1.451(6) .
C11 C12 1.376(6) .
C11 C28 1.449(6) .
C12 C13 1.474(7) .
C13 C30 1.383(7) .
C13 C14 1.444(7) .
C14 C15 1.381(7) .
C15 C16 1.413(7) .
C15 C23 1.498(8) 2_666
C16 C17 1.399(7) .
C16 C25 1.466(7) 2_666
C17 C18 1.446(8) .
C18 C27 1.285(8) 2_666
C18 C19 1.489(7) .
C19 C20 1.371(8) .
C20 C21 1.443(8) .
C20 C29 1.488(7) 2_666
C21 C22 1.441(7) .
C22 C23 1.295(8) .
C22 C30 1.513(7) 2_666
C23 C24 1.522(7) .
C24 C25 1.411(7) .
C25 C26 1.390(7) .
C26 C27 1.479(7) .
C27 C28 1.572(8) .
C28 C29 1.333(7) .
C29 C30 1.388(8) .
C31A C32A 1.322(8) .
C31A Cl1A 1.698(10) .
C31A Cl2A 1.745(14) .
C32A Cl4A 1.688(12) .
C32A Cl3A 1.749(12) .
C31B C32B 1.317(10) .
C31B Cl1B 1.700(15) .
C31B Cl2B 1.748(12) .
C32B Cl4B 1.690(13) .
C32B Cl3B 1.723(12) .
C33A C34A 1.324(6) .
C33A Cl6A 1.698(6) .
C33A Cl5A 1.714(6) .
C34A Cl8A 1.696(7) .
C34A Cl7A 1.698(6) .
C33B C34B 1.306(14) .
C33B Cl5B 1.721(16) .
C33B Cl6B 1.735(14) .
C34B Cl7B 1.695(18) .
C34B Cl8B 1.701(17) .
